data_4074867
loop_
_publ_author_name
'Ito, Jun-ichi'
'Shima, Takanori'
'Suzuki, Hiroharu'

_publ_section_title
;
 Synthesis of Group 8-Group 6 Heterotrimetallic Polyhydrido Complexes
 Having Only a C~5~Me~5~ Group as Auxiliary Ligand
;
_journal_coden_ASTM ORGND7
_journal_issue 6
_journal_name_full Organometallics
_journal_page_first 1333
_journal_page_last 1336
_journal_paper_doi 10.1021/om050963c
_journal_volume 25
_journal_year 2006
_chemical_formula_sum 'C32 H54 Ru2 W'
_chemical_formula_weight 824.74
_chemical_name_systematic
;
 penta(m2-hydrido)-tris(h5-pentamethylcyclopentadienyl)- diruthenium-tungsten
;
_space_group_IT_number 4
_symmetry_cell_setting monoclinic
_symmetry_space_group_name_Hall 'P 2yb'
_symmetry_space_group_name_H-M 'P 1 21 1'
_atom_sites_solution_hydrogens geom
_atom_sites_solution_primary direct
_atom_sites_solution_secondary difmap
_audit_creation_method SHELXL-97
_cell_angle_alpha 90.00
_cell_angle_beta 101.78(3)
_cell_angle_gamma 90.00
_cell_formula_units_Z 2
_cell_length_a 11.116(8)
_cell_length_b 12.000(10)
_cell_length_c 12.624(10)
_cell_measurement_temperature 173(2)
_cell_volume 1648(2)
_computing_cell_refinement 'Rigaku Raxis Rapid Diffractometer Control'
_computing_data_collection 'Rigaku Raxis Rapid Diffractometer Control'
_computing_data_reduction 'Process Auto'
_computing_molecular_graphics 'ORTEX (P.McArdle, 1995)'
_computing_publication_material 'SHELXL-97/2 (Sheldrick,1997)'
_computing_structure_refinement 'SHELXL-97 (Sheldrick, 1997)'
_computing_structure_solution 'SHELXS-97 (Sheldrick, 1990)'
_diffrn_ambient_temperature 173(2)
_diffrn_measured_fraction_theta_full 0.992
_diffrn_measured_fraction_theta_max 0.992
_diffrn_measurement_device_type 'Rigaku RAXIS Rapid'
_diffrn_radiation_monochromator 'Imaging Plate'
_diffrn_radiation_source 'Rigaku rotating anode'
_diffrn_radiation_type MoK\a
_diffrn_radiation_wavelength 0.71069
_diffrn_reflns_av_R_equivalents 0.0000
_diffrn_reflns_av_sigmaI/netI 0.0444
_diffrn_reflns_limit_h_max 14
_diffrn_reflns_limit_h_min 0
_diffrn_reflns_limit_k_max 15
_diffrn_reflns_limit_k_min 0
_diffrn_reflns_limit_l_max 16
_diffrn_reflns_limit_l_min -16
_diffrn_reflns_number 3948
_diffrn_reflns_theta_full 27.48
_diffrn_reflns_theta_max 27.48
_diffrn_reflns_theta_min 3.22
_exptl_absorpt_coefficient_mu 4.402
_exptl_absorpt_correction_T_max 0.6673
_exptl_absorpt_correction_T_min 0.3518
_exptl_crystal_colour red
_exptl_crystal_density_diffrn 1.662
_exptl_crystal_density_method 'not measured'
_exptl_crystal_description prism
_exptl_crystal_F_000 816
_exptl_crystal_preparation pentane
_exptl_crystal_size_max 0.30
_exptl_crystal_size_mid 0.20
_exptl_crystal_size_min 0.10
_refine_diff_density_max 2.939
_refine_diff_density_min -1.521
_refine_diff_density_rms 0.147
_refine_ls_abs_structure_details 'Flack H D (1983), Acta Cryst. A39, 876-881'
_refine_ls_abs_structure_Flack 0.00(8)
_refine_ls_extinction_method none
_refine_ls_goodness_of_fit_ref 1.033
_refine_ls_hydrogen_treatment mixed
_refine_ls_matrix_type full
_refine_ls_number_parameters 348
_refine_ls_number_reflns 3941
_refine_ls_number_restraints 24
_refine_ls_restrained_S_all 1.029
_refine_ls_R_factor_all 0.0355
_refine_ls_R_factor_gt 0.0347
_refine_ls_shift/su_max 0.001
_refine_ls_shift/su_mean 0.000
_refine_ls_structure_factor_coef Fsqd
_refine_ls_weighting_details 'calc w=1/[\s^2^(Fo^2^)+(0.0462P)^2^+4.0499P] where P=(Fo^2^+2Fc^2^)/3'
_refine_ls_weighting_scheme calc
_refine_ls_wR_factor_gt 0.0871
_refine_ls_wR_factor_ref 0.0879
_reflns_number_gt 3840
_reflns_number_total 3941
_reflns_threshold_expression >2sigma(I)
_cod_data_source_file om050963csi20051109_115911.cif
_cod_data_source_block Ru2WH5
_cod_depositor_comments
;
The following automatic conversions were performed:
'_atom_site_symetry_multiplicity' tag replaced with
'_atom_site_symmetry_multiplicity'.

Automatic conversion script
Id: cif_correct_tags 1440 2010-10-19 06:21:57Z saulius 
;
_cod_original_sg_symbol_H-M P21
_cod_database_code 4074867

loop_
_symmetry_equiv_pos_as_xyz
'x, y, z'
'-x, y+1/2, -z'

loop_
_atom_site_label
_atom_site_type_symbol
_atom_site_fract_x
_atom_site_fract_y
_atom_site_fract_z
_atom_site_U_iso_or_equiv
_atom_site_adp_type
_atom_site_occupancy
_atom_site_symmetry_multiplicity
_atom_site_calc_flag
_atom_site_refinement_flags
W1 W 0.90208(3) 0.00698(4) 0.30480(3) 0.02418(10) Uani 1 1 d D
Ru1 Ru 1.12020(6) 0.05718(9) 0.29413(6) 0.02607(16) Uani 1 1 d D
Ru2 Ru 0.86750(7) 0.15947(8) 0.16382(6) 0.02792(17) Uani 1 1 d D
H1 H 1.011(11) 0.127(12) 0.215(9) 0.20(5) Uiso 1 1 d D
H2 H 1.045(12) 0.116(15) 0.378(13) 0.20(5) Uiso 1 1 d D
H3 H 1.062(13) -0.067(7) 0.266(19) 0.20(5) Uiso 1 1 d D
H4 H 0.85(2) 0.179(12) 0.290(6) 0.20(5) Uiso 1 1 d D
H5 H 0.834(19) 0.028(6) 0.136(11) 0.20(5) Uiso 1 1 d D
C1 C 0.8138(8) -0.0276(8) 0.4496(8) 0.032(2) Uani 1 1 d .
C2 C 0.7157(8) -0.0317(9) 0.3544(8) 0.032(2) Uani 1 1 d .
C3 C 0.7359(9) -0.1240(9) 0.2902(8) 0.035(2) Uani 1 1 d .
C4 C 0.8475(9) -0.1759(7) 0.3398(9) 0.033(2) Uani 1 1 d .
C5 C 0.8963(9) -0.1201(8) 0.4387(8) 0.033(2) Uani 1 1 d .
C6 C 0.8179(14) 0.0437(11) 0.5471(10) 0.055(3) Uani 1 1 d .
H6A H 0.9031 0.0506 0.5867 0.083 Uiso 1 1 calc R
H6B H 0.7681 0.0095 0.5941 0.083 Uiso 1 1 calc R
H6C H 0.7853 0.1178 0.5246 0.083 Uiso 1 1 calc R
C7 C 0.6059(10) 0.0427(11) 0.3382(12) 0.052(3) Uani 1 1 d .
H7A H 0.6323 0.1193 0.3575 0.078 Uiso 1 1 calc R
H7B H 0.5502 0.0176 0.3844 0.078 Uiso 1 1 calc R
H7C H 0.5633 0.0401 0.2623 0.078 Uiso 1 1 calc R
C8 C 0.6477(14) -0.1545(15) 0.1868(10) 0.068(5) Uani 1 1 d .
H8A H 0.5737 -0.1083 0.1790 0.102 Uiso 1 1 calc R
H8B H 0.6252 -0.2332 0.1891 0.102 Uiso 1 1 calc R
H8C H 0.6870 -0.1417 0.1251 0.102 Uiso 1 1 calc R
C9 C 0.8937(16) -0.2827(11) 0.2980(16) 0.090(7) Uani 1 1 d .
H9A H 0.8863 -0.2774 0.2195 0.136 Uiso 1 1 calc R
H9B H 0.8445 -0.3456 0.3148 0.136 Uiso 1 1 calc R
H9C H 0.9800 -0.2941 0.3328 0.136 Uiso 1 1 calc R
C10 C 1.0053(11) -0.1540(13) 0.5246(10) 0.058(4) Uani 1 1 d .
H10A H 1.0422 -0.0876 0.5633 0.087 Uiso 1 1 calc R
H10B H 1.0661 -0.1912 0.4906 0.087 Uiso 1 1 calc R
H10C H 0.9783 -0.2051 0.5756 0.087 Uiso 1 1 calc R
C11 C 1.2914(8) 0.1334(9) 0.3806(9) 0.037(2) Uani 1 1 d .
C12 C 1.2956(7) 0.0153(10) 0.3953(7) 0.0289(18) Uani 1 1 d .
C13 C 1.2856(9) -0.0351(9) 0.2907(8) 0.033(2) Uani 1 1 d .
C14 C 1.2774(8) 0.0489(9) 0.2131(8) 0.033(2) Uani 1 1 d .
C15 C 1.2826(10) 0.1569(11) 0.2738(10) 0.040(2) Uani 1 1 d .
C16 C 1.3087(11) 0.2203(12) 0.4682(11) 0.054(3) Uani 1 1 d .
H16A H 1.2648 0.1971 0.5254 0.065 Uiso 1 1 calc R
H16B H 1.2730 0.2918 0.4376 0.065 Uiso 1 1 calc R
C17 C 1.3146(11) -0.0427(14) 0.5040(10) 0.061(4) Uani 1 1 d .
H17A H 1.2877 -0.1204 0.4935 0.092 Uiso 1 1 calc R
H17B H 1.2665 -0.0048 0.5502 0.092 Uiso 1 1 calc R
H17C H 1.4019 -0.0405 0.5386 0.092 Uiso 1 1 calc R
C18 C 1.2877(12) -0.1561(11) 0.2633(13) 0.054(4) Uani 1 1 d .
H18A H 1.3728 -0.1801 0.2676 0.081 Uiso 1 1 calc R
H18B H 1.2403 -0.1683 0.1898 0.081 Uiso 1 1 calc R
H18C H 1.2513 -0.1993 0.3147 0.081 Uiso 1 1 calc R
C19 C 1.2759(10) 0.0342(13) 0.0962(8) 0.052(4) Uani 1 1 d .
H19A H 1.2328 0.0971 0.0556 0.077 Uiso 1 1 calc R
H19B H 1.2335 -0.0354 0.0708 0.077 Uiso 1 1 calc R
H19C H 1.3605 0.0313 0.0849 0.077 Uiso 1 1 calc R
C20 C 1.2874(13) 0.2664(12) 0.2203(15) 0.066(4) Uani 1 1 d .
H20A H 1.2278 0.2672 0.1514 0.099 Uiso 1 1 calc R
H20B H 1.3702 0.2786 0.2069 0.099 Uiso 1 1 calc R
H20C H 1.2673 0.3256 0.2673 0.099 Uiso 1 1 calc R
C21 C 1.4431(16) 0.236(2) 0.5170(18) 0.114(9) Uani 1 1 d .
H21A H 1.4548 0.3081 0.5548 0.171 Uiso 1 1 calc R
H21B H 1.4904 0.2355 0.4594 0.171 Uiso 1 1 calc R
H21C H 1.4714 0.1760 0.5683 0.171 Uiso 1 1 calc R
C22 C 0.7553(9) 0.3069(9) 0.1316(8) 0.035(2) Uani 1 1 d .
C23 C 0.8717(10) 0.3327(8) 0.1086(8) 0.037(2) Uani 1 1 d .
C24 C 0.8911(10) 0.2588(9) 0.0215(8) 0.036(2) Uani 1 1 d .
C25 C 0.7867(10) 0.1907(9) -0.0066(8) 0.038(2) Uani 1 1 d .
C26 C 0.6985(10) 0.2198(9) 0.0613(9) 0.039(2) Uani 1 1 d .
C27 C 0.6954(13) 0.3665(11) 0.2120(9) 0.051(3) Uani 1 1 d .
H27A H 0.7601 0.3955 0.2713 0.061 Uiso 1 1 calc R
H27B H 0.6454 0.3126 0.2437 0.061 Uiso 1 1 calc R
C28 C 0.9502(12) 0.4267(10) 0.1569(10) 0.049(3) Uani 1 1 d .
H28A H 1.0285 0.4240 0.1327 0.073 Uiso 1 1 calc R
H28B H 0.9656 0.4211 0.2360 0.073 Uiso 1 1 calc R
H28C H 0.9085 0.4972 0.1340 0.073 Uiso 1 1 calc R
C29 C 0.9970(12) 0.2638(13) -0.0322(10) 0.057(3) Uani 1 1 d .
H29A H 1.0728 0.2497 0.0211 0.085 Uiso 1 1 calc R
H29B H 1.0009 0.3378 -0.0641 0.085 Uiso 1 1 calc R
H29C H 0.9875 0.2072 -0.0892 0.085 Uiso 1 1 calc R
C30 C 0.7633(15) 0.1023(11) -0.0936(9) 0.059(4) Uani 1 1 d .
H30A H 0.7145 0.0420 -0.0713 0.088 Uiso 1 1 calc R
H30B H 0.8419 0.0725 -0.1046 0.088 Uiso 1 1 calc R
H30C H 0.7184 0.1351 -0.1613 0.088 Uiso 1 1 calc R
C31 C 0.5737(11) 0.1735(14) 0.0500(11) 0.065(4) Uani 1 1 d .
H31A H 0.5738 0.0952 0.0281 0.097 Uiso 1 1 calc R
H31B H 0.5168 0.2157 -0.0051 0.097 Uiso 1 1 calc R
H31C H 0.5476 0.1790 0.1194 0.097 Uiso 1 1 calc R
C32 C 0.6133(17) 0.4632(15) 0.1621(12) 0.083(6) Uani 1 1 d .
H32A H 0.5678 0.4918 0.2152 0.124 Uiso 1 1 calc R
H32B H 0.5552 0.4369 0.0979 0.124 Uiso 1 1 calc R
H32C H 0.6643 0.5227 0.1414 0.124 Uiso 1 1 calc R

loop_
_atom_site_aniso_label
_atom_site_aniso_U_11
_atom_site_aniso_U_22
_atom_site_aniso_U_33
_atom_site_aniso_U_23
_atom_site_aniso_U_13
_atom_site_aniso_U_12
W1 0.02251(15) 0.02356(15) 0.02666(16) 0.00423(15) 0.00544(11) -0.00063(15)
Ru1 0.0186(3) 0.0292(3) 0.0312(4) -0.0055(3) 0.0069(3) -0.0039(3)
Ru2 0.0370(4) 0.0230(3) 0.0220(3) 0.0060(3) 0.0019(3) -0.0014(3)
C1 0.027(4) 0.033(5) 0.039(5) 0.003(4) 0.015(4) -0.002(4)
C2 0.021(4) 0.038(5) 0.042(5) 0.006(4) 0.020(4) 0.003(4)
C3 0.030(5) 0.040(6) 0.032(5) 0.007(4) 0.003(4) -0.018(4)
C4 0.043(5) 0.018(4) 0.045(5) 0.005(4) 0.024(4) -0.006(4)
C5 0.033(5) 0.024(4) 0.037(5) 0.003(4) -0.002(4) 0.000(4)
C6 0.086(9) 0.047(6) 0.040(6) -0.004(5) 0.031(6) -0.017(6)
C7 0.033(5) 0.047(6) 0.083(9) 0.017(6) 0.029(6) 0.010(5)
C8 0.069(9) 0.086(11) 0.041(7) -0.001(7) -0.007(6) -0.050(9)
C9 0.121(15) 0.023(6) 0.160(19) 0.009(7) 0.104(15) 0.008(7)
C10 0.035(5) 0.076(9) 0.055(8) 0.032(7) -0.009(5) -0.009(6)
C11 0.013(4) 0.043(6) 0.053(6) -0.019(5) 0.005(4) 0.001(4)
C12 0.014(3) 0.034(5) 0.039(4) -0.002(5) 0.004(3) 0.002(4)
C13 0.027(4) 0.039(5) 0.031(5) -0.014(4) 0.006(4) 0.005(4)
C14 0.017(4) 0.045(5) 0.037(5) -0.013(4) 0.008(3) -0.007(4)
C15 0.033(6) 0.037(5) 0.046(6) -0.009(5) 0.000(5) -0.005(5)
C16 0.040(6) 0.060(8) 0.062(8) -0.044(7) 0.010(5) -0.002(6)
C17 0.045(6) 0.094(11) 0.039(6) 0.022(7) -0.003(5) -0.003(7)
C18 0.039(7) 0.042(7) 0.084(10) -0.028(7) 0.021(6) -0.001(5)
C19 0.038(5) 0.093(12) 0.023(5) -0.006(5) 0.005(4) -0.021(6)
C20 0.045(7) 0.049(7) 0.103(12) 0.023(8) 0.012(7) -0.010(6)
C21 0.064(10) 0.136(19) 0.133(18) -0.096(16) 0.001(10) -0.004(11)
C22 0.035(5) 0.038(5) 0.030(5) 0.007(4) 0.002(4) 0.018(4)
C23 0.045(6) 0.025(5) 0.037(5) 0.008(4) -0.006(4) -0.001(4)
C24 0.042(5) 0.035(5) 0.030(5) 0.014(4) 0.005(4) 0.010(5)
C25 0.050(6) 0.031(5) 0.029(5) 0.012(4) -0.004(4) -0.003(5)
C26 0.036(5) 0.038(5) 0.038(5) 0.014(4) -0.008(4) -0.002(5)
C27 0.066(8) 0.052(7) 0.037(6) 0.008(5) 0.015(5) 0.026(6)
C28 0.054(7) 0.040(6) 0.044(6) 0.010(5) -0.009(5) -0.013(5)
C29 0.060(7) 0.074(9) 0.044(7) 0.026(7) 0.025(6) 0.020(7)
C30 0.096(10) 0.040(6) 0.032(6) -0.003(5) -0.006(6) 0.005(7)
C31 0.044(7) 0.085(10) 0.057(8) 0.031(7) -0.010(6) -0.003(7)
C32 0.111(12) 0.091(11) 0.052(8) 0.024(8) 0.031(8) 0.071(10)

loop_
_atom_type_symbol
_atom_type_description
_atom_type_scat_dispersion_real
_atom_type_scat_dispersion_imag
_atom_type_scat_source
C C 0.0033 0.0016 'International Tables Vol C Tables 4.2.6.8 and 6.1.1.4'
H H 0.0000 0.0000 'International Tables Vol C Tables 4.2.6.8 and 6.1.1.4'
Ru Ru -1.2594 0.8363 'International Tables Vol C Tables 4.2.6.8 and 6.1.1.4'
W W -0.8490 6.8722 'International Tables Vol C Tables 4.2.6.8 and 6.1.1.4'

loop_
_geom_angle_atom_site_label_1
_geom_angle_atom_site_label_2
_geom_angle_atom_site_label_3
_geom_angle
C1 W1 C5 37.4(3)
C1 W1 C2 36.6(3)
C5 W1 C2 60.5(4)
C1 W1 C4 60.6(3)
C5 W1 C4 35.8(3)
C2 W1 C4 58.9(3)
C1 W1 C3 59.5(3)
C5 W1 C3 58.9(3)
C2 W1 C3 34.8(4)
C4 W1 C3 34.7(4)
C1 W1 Ru2 131.8(2)
C5 W1 Ru2 168.6(3)
C2 W1 Ru2 108.5(3)
C4 W1 Ru2 143.5(3)
C3 W1 Ru2 114.5(2)
C1 W1 Ru1 131.3(2)
C5 W1 Ru1 111.7(2)
C2 W1 Ru1 167.6(3)
C4 W1 Ru1 121.4(2)
C3 W1 Ru1 151.9(3)
Ru2 W1 Ru1 78.44(4)
C13 Ru1 C12 38.9(4)
C13 Ru1 C11 64.3(4)
C12 Ru1 C11 38.3(4)
C13 Ru1 C14 37.4(4)
C12 Ru1 C14 63.8(4)
C11 Ru1 C14 63.9(4)
C13 Ru1 C15 63.8(4)
C12 Ru1 C15 62.4(4)
C11 Ru1 C15 35.9(4)
C14 Ru1 C15 39.7(4)
C13 Ru1 W1 135.2(3)
C12 Ru1 W1 132.3(3)
C11 Ru1 W1 144.8(3)
C14 Ru1 W1 151.1(2)
C15 Ru1 W1 160.8(3)
C22 Ru2 C26 38.6(4)
C22 Ru2 C25 64.4(4)
C26 Ru2 C25 39.3(4)
C22 Ru2 C23 38.0(4)
C26 Ru2 C23 64.4(4)
C25 Ru2 C23 63.7(4)
C22 Ru2 C24 64.2(4)
C26 Ru2 C24 64.5(4)
C25 Ru2 C24 37.2(4)
C23 Ru2 C24 38.7(4)
C22 Ru2 W1 136.6(3)
C26 Ru2 W1 130.4(3)
C25 Ru2 W1 142.1(3)
C23 Ru2 W1 154.0(3)
C24 Ru2 W1 159.1(3)
C2 C1 C5 106.0(8)
C2 C1 C6 126.5(9)
C5 C1 C6 126.7(10)
C2 C1 W1 73.5(5)
C5 C1 W1 71.5(5)
C6 C1 W1 127.6(7)
C3 C2 C1 108.7(8)
C3 C2 C7 127.6(10)
C1 C2 C7 123.3(10)
C3 C2 W1 75.4(5)
C1 C2 W1 69.9(5)
C7 C2 W1 126.2(7)
C4 C3 C2 108.5(9)
C4 C3 C8 129.2(12)
C2 C3 C8 122.3(11)
C4 C3 W1 70.3(5)
C2 C3 W1 69.8(5)
C8 C3 W1 125.3(7)
C3 C4 C5 108.9(9)
C3 C4 C9 123.2(12)
C5 C4 C9 127.5(12)
C3 C4 W1 75.0(5)
C5 C4 W1 70.0(5)
C9 C4 W1 127.4(7)
C4 C5 C1 107.8(8)
C4 C5 C10 127.6(10)
C1 C5 C10 124.3(10)
C4 C5 W1 74.3(5)
C1 C5 W1 71.1(5)
C10 C5 W1 124.9(7)
C15 C11 C12 109.1(9)
C15 C11 C16 123.9(12)
C12 C11 C16 126.7(11)
C15 C11 Ru1 73.4(6)
C12 C11 Ru1 69.7(5)
C16 C11 Ru1 128.6(7)
C11 C12 C13 107.7(9)
C11 C12 C17 124.6(11)
C13 C12 C17 127.5(12)
C11 C12 Ru1 72.0(6)
C13 C12 Ru1 70.3(5)
C17 C12 Ru1 125.8(7)
C14 C13 C12 108.8(9)
C14 C13 C18 122.8(10)
C12 C13 C18 128.3(11)
C14 C13 Ru1 73.1(5)
C12 C13 Ru1 70.8(5)
C18 C13 Ru1 123.9(8)
C13 C14 C19 126.8(10)
C13 C14 C15 106.0(9)
C19 C14 C15 127.0(11)
C13 C14 Ru1 69.6(5)
C19 C14 Ru1 128.3(7)
C15 C14 Ru1 71.1(6)
C11 C15 C20 129.2(12)
C11 C15 C14 108.3(10)
C20 C15 C14 122.3(12)
C11 C15 Ru1 70.7(6)
C20 C15 Ru1 129.4(9)
C14 C15 Ru1 69.3(6)
C11 C16 C21 110.9(10)
C23 C22 C26 109.8(9)
C23 C22 C27 125.6(11)
C26 C22 C27 124.4(11)
C23 C22 Ru2 72.6(6)
C26 C22 Ru2 71.5(6)
C27 C22 Ru2 125.6(7)
C22 C23 C24 107.6(9)
C22 C23 C28 124.7(11)
C24 C23 C28 127.4(11)
C22 C23 Ru2 69.4(6)
C24 C23 Ru2 71.3(5)
C28 C23 Ru2 129.8(7)
C25 C24 C23 107.5(9)
C25 C24 C29 127.1(12)
C23 C24 C29 125.1(11)
C25 C24 Ru2 70.3(6)
C23 C24 Ru2 69.9(5)
C29 C24 Ru2 129.2(8)
C24 C25 C26 109.3(9)
C24 C25 C30 127.0(11)
C26 C25 C30 123.7(11)
C24 C25 Ru2 72.5(6)
C26 C25 Ru2 69.9(5)
C30 C25 Ru2 124.8(7)
C22 C26 C25 105.8(9)
C22 C26 C31 128.5(12)
C25 C26 C31 125.5(12)
C22 C26 Ru2 69.9(5)
C25 C26 Ru2 70.7(6)
C31 C26 Ru2 127.8(8)
C22 C27 C32 113.1(10)

loop_
_geom_bond_atom_site_label_1
_geom_bond_atom_site_label_2
_geom_bond_distance
W1 C1 2.282(9)
W1 C5 2.287(10)
W1 C2 2.330(8)
W1 C4 2.343(9)
W1 C3 2.404(9)
W1 Ru2 2.5267(18)
W1 Ru1 2.5285(18)
Ru1 C13 2.154(9)
Ru1 C12 2.160(8)
Ru1 C11 2.191(9)
Ru1 C14 2.199(9)
Ru1 C15 2.224(12)
Ru2 C22 2.155(10)
Ru2 C26 2.176(10)
Ru2 C25 2.187(10)
Ru2 C23 2.196(10)
Ru2 C24 2.215(10)
C1 C2 1.449(14)
C1 C5 1.465(13)
C1 C6 1.492(15)
C2 C3 1.416(15)
C2 C7 1.492(14)
C3 C4 1.416(15)
C3 C8 1.509(14)
C4 C5 1.422(14)
C4 C9 1.515(16)
C5 C10 1.507(14)
C11 C15 1.362(17)
C11 C12 1.428(16)
C11 C16 1.503(14)
C12 C13 1.437(13)
C12 C17 1.515(15)
C13 C14 1.395(15)
C13 C18 1.494(16)
C14 C19 1.484(14)
C14 C15 1.500(16)
C15 C20 1.483(18)
C16 C21 1.508(19)
C22 C23 1.416(15)
C22 C26 1.432(15)
C22 C27 1.504(15)
C23 C24 1.463(15)
C23 C28 1.479(15)
C24 C25 1.405(15)
C24 C29 1.474(16)
C25 C26 1.469(17)
C25 C30 1.510(15)
C26 C31 1.474(17)
C27 C32 1.530(17)

loop_
_geom_torsion_atom_site_label_1
_geom_torsion_atom_site_label_2
_geom_torsion_atom_site_label_3
_geom_torsion_atom_site_label_4
_geom_torsion
C1 W1 Ru1 C13 86.0(5)
C5 W1 Ru1 C13 48.0(5)
C2 W1 Ru1 C13 97.1(13)
C4 W1 Ru1 C13 9.3(5)
C3 W1 Ru1 C13 -16.3(6)
Ru2 W1 Ru1 C13 -137.4(4)
C1 W1 Ru1 C12 31.2(5)
C5 W1 Ru1 C12 -6.8(5)
C2 W1 Ru1 C12 42.3(13)
C4 W1 Ru1 C12 -45.5(5)
C3 W1 Ru1 C12 -71.1(6)
Ru2 W1 Ru1 C12 167.8(4)
C1 W1 Ru1 C11 -25.4(6)
C5 W1 Ru1 C11 -63.3(6)
C2 W1 Ru1 C11 -14.2(13)
C4 W1 Ru1 C11 -102.1(6)
C3 W1 Ru1 C11 -127.6(7)
Ru2 W1 Ru1 C11 111.2(5)
C1 W1 Ru1 C14 145.4(7)
C5 W1 Ru1 C14 107.4(7)
C2 W1 Ru1 C14 156.5(13)
C4 W1 Ru1 C14 68.7(7)
C3 W1 Ru1 C14 43.1(8)
Ru2 W1 Ru1 C14 -78.0(6)
C1 W1 Ru1 C15 -103.9(10)
C5 W1 Ru1 C15 -141.8(10)
C2 W1 Ru1 C15 -92.7(15)
C4 W1 Ru1 C15 179.5(10)
C3 W1 Ru1 C15 153.9(10)
Ru2 W1 Ru1 C15 32.7(9)
C1 W1 Ru2 C22 2.5(5)
C5 W1 Ru2 C22 20.0(13)
C2 W1 Ru2 C22 35.8(5)
C4 W1 Ru2 C22 98.3(6)
C3 W1 Ru2 C22 72.7(5)
Ru1 W1 Ru2 C22 -133.6(4)
C1 W1 Ru2 C26 -51.1(5)
C5 W1 Ru2 C26 -33.6(13)
C2 W1 Ru2 C26 -17.9(5)
C4 W1 Ru2 C26 44.6(6)
C3 W1 Ru2 C26 19.1(5)
Ru1 W1 Ru2 C26 172.8(4)
C1 W1 Ru2 C25 -107.1(6)
C5 W1 Ru2 C25 -89.6(13)
C2 W1 Ru2 C25 -73.9(6)
C4 W1 Ru2 C25 -11.4(6)
C3 W1 Ru2 C25 -36.9(6)
Ru1 W1 Ru2 C25 116.8(5)
C1 W1 Ru2 C23 65.9(8)
C5 W1 Ru2 C23 83.3(14)
C2 W1 Ru2 C23 99.1(8)
C4 W1 Ru2 C23 161.6(8)
C3 W1 Ru2 C23 136.0(8)
Ru1 W1 Ru2 C23 -70.3(7)
C1 W1 Ru2 C24 178.5(9)
C5 W1 Ru2 C24 -164.0(15)
C2 W1 Ru2 C24 -148.2(9)
C4 W1 Ru2 C24 -85.7(9)
C3 W1 Ru2 C24 -111.3(9)
Ru1 W1 Ru2 C24 42.4(8)
C5 W1 C1 C2 -113.7(8)
C4 W1 C1 C2 -76.5(6)
C3 W1 C1 C2 -36.3(6)
Ru2 W1 C1 C2 60.6(6)
Ru1 W1 C1 C2 176.0(4)
C2 W1 C1 C5 113.7(8)
C4 W1 C1 C5 37.3(5)
C3 W1 C1 C5 77.5(6)
Ru2 W1 C1 C5 174.4(4)
Ru1 W1 C1 C5 -70.2(6)
C5 W1 C1 C6 122.5(12)
C2 W1 C1 C6 -123.8(12)
C4 W1 C1 C6 159.8(11)
C3 W1 C1 C6 -160.0(11)
Ru2 W1 C1 C6 -63.1(11)
Ru1 W1 C1 C6 52.2(11)
C5 C1 C2 C3 1.4(10)
C6 C1 C2 C3 -169.0(9)
W1 C1 C2 C3 66.0(6)
C5 C1 C2 C7 174.6(9)
C6 C1 C2 C7 4.2(15)
W1 C1 C2 C7 -120.8(9)
C5 C1 C2 W1 -64.6(6)
C6 C1 C2 W1 125.0(10)
C1 W1 C2 C3 -116.6(8)
C5 W1 C2 C3 -77.0(6)
C4 W1 C2 C3 -35.3(6)
Ru2 W1 C2 C3 106.6(5)
Ru1 W1 C2 C3 -130.7(11)
C5 W1 C2 C1 39.7(5)
C4 W1 C2 C1 81.3(6)
C3 W1 C2 C1 116.6(8)
Ru2 W1 C2 C1 -136.8(5)
Ru1 W1 C2 C1 -14.1(15)
C1 W1 C2 C7 117.1(12)
C5 W1 C2 C7 156.8(12)
C4 W1 C2 C7 -161.6(12)
C3 W1 C2 C7 -126.3(13)
Ru2 W1 C2 C7 -19.7(11)
Ru1 W1 C2 C7 103.0(14)
C1 C2 C3 C4 -2.5(10)
C7 C2 C3 C4 -175.3(9)
W1 C2 C3 C4 59.9(6)
C1 C2 C3 C8 177.8(9)
C7 C2 C3 C8 5.0(16)
W1 C2 C3 C8 -119.8(10)
C1 C2 C3 W1 -62.4(6)
C7 C2 C3 W1 124.8(10)
C1 W1 C3 C4 -81.2(6)
C5 W1 C3 C4 -37.4(6)
C2 W1 C3 C4 -119.4(9)
Ru2 W1 C3 C4 153.1(5)
Ru1 W1 C3 C4 40.3(8)
C1 W1 C3 C2 38.2(6)
C5 W1 C3 C2 82.0(6)
C4 W1 C3 C2 119.4(9)
Ru2 W1 C3 C2 -87.4(6)
Ru1 W1 C3 C2 159.8(5)
C1 W1 C3 C8 154.1(13)
C5 W1 C3 C8 -162.1(13)
C2 W1 C3 C8 115.9(14)
C4 W1 C3 C8 -124.7(14)
Ru2 W1 C3 C8 28.5(13)
Ru1 W1 C3 C8 -84.3(13)
C2 C3 C4 C5 2.7(10)
C8 C3 C4 C5 -177.7(10)
W1 C3 C4 C5 62.2(6)
C2 C3 C4 C9 175.3(9)
C8 C3 C4 C9 -5.2(16)
W1 C3 C4 C9 -125.2(9)
C2 C3 C4 W1 -59.5(6)
C8 C3 C4 W1 120.1(11)
C1 W1 C4 C3 78.0(6)
C5 W1 C4 C3 117.0(8)
C2 W1 C4 C3 35.4(6)
Ru2 W1 C4 C3 -43.6(7)
Ru1 W1 C4 C3 -159.1(5)
C1 W1 C4 C5 -39.0(6)
C2 W1 C4 C5 -81.6(6)
C3 W1 C4 C5 -117.0(8)
Ru2 W1 C4 C5 -160.7(5)
Ru1 W1 C4 C5 83.9(6)
C1 W1 C4 C9 -161.4(14)
C5 W1 C4 C9 -122.4(15)
C2 W1 C4 C9 156.0(14)
C3 W1 C4 C9 120.5(15)
Ru2 W1 C4 C9 76.9(14)
Ru1 W1 C4 C9 -38.5(14)
C3 C4 C5 C1 -1.8(10)
C9 C4 C5 C1 -173.9(9)
W1 C4 C5 C1 63.7(6)
C3 C4 C5 C10 172.4(10)
C9 C4 C5 C10 0.2(17)
W1 C4 C5 C10 -122.2(11)
C3 C4 C5 W1 -65.4(6)
C9 C4 C5 W1 122.4(10)
C2 C1 C5 C4 0.2(10)
C6 C1 C5 C4 170.6(9)
W1 C1 C5 C4 -65.8(7)
C2 C1 C5 C10 -174.2(9)
C6 C1 C5 C10 -3.7(16)
W1 C1 C5 C10 119.9(10)
C2 C1 C5 W1 65.9(6)
C6 C1 C5 W1 -123.6(10)
C1 W1 C5 C4 115.5(8)
C2 W1 C5 C4 76.7(6)
C3 W1 C5 C4 36.3(6)
Ru2 W1 C5 C4 93.9(13)
Ru1 W1 C5 C4 -114.0(5)
C2 W1 C5 C1 -38.8(5)
C4 W1 C5 C1 -115.5(8)
C3 W1 C5 C1 -79.3(6)
Ru2 W1 C5 C1 -21.6(15)
Ru1 W1 C5 C1 130.4(5)
C1 W1 C5 C10 -119.2(12)
C2 W1 C5 C10 -158.0(12)
C4 W1 C5 C10 125.2(13)
C3 W1 C5 C10 161.5(12)
Ru2 W1 C5 C10 -140.8(12)
Ru1 W1 C5 C10 11.2(11)
C13 Ru1 C11 C15 80.1(7)
C12 Ru1 C11 C15 118.4(9)
C14 Ru1 C11 C15 38.3(7)
W1 Ru1 C11 C15 -146.6(6)
C13 Ru1 C11 C12 -38.3(6)
C14 Ru1 C11 C12 -80.0(6)
C15 Ru1 C11 C12 -118.4(9)
W1 Ru1 C11 C12 95.0(6)
C13 Ru1 C11 C16 -159.6(13)
C12 Ru1 C11 C16 -121.3(14)
C14 Ru1 C11 C16 158.7(13)
C15 Ru1 C11 C16 120.4(15)
W1 Ru1 C11 C16 -26.3(15)
C15 C11 C12 C13 -1.6(11)
C16 C11 C12 C13 -174.8(9)
Ru1 C11 C12 C13 61.6(6)
C15 C11 C12 C17 175.3(9)
C16 C11 C12 C17 2.1(15)
Ru1 C11 C12 C17 -121.5(9)
C15 C11 C12 Ru1 -63.2(7)
C16 C11 C12 Ru1 123.6(10)
C13 Ru1 C12 C11 117.1(9)
C14 Ru1 C12 C11 80.3(6)
C15 Ru1 C12 C11 35.6(6)
W1 Ru1 C12 C11 -129.2(5)
C11 Ru1 C12 C13 -117.1(9)
C14 Ru1 C12 C13 -36.8(6)
C15 Ru1 C12 C13 -81.5(7)
W1 Ru1 C12 C13 113.7(6)
C13 Ru1 C12 C17 -122.7(14)
C11 Ru1 C12 C17 120.2(13)
C14 Ru1 C12 C17 -159.5(13)
C15 Ru1 C12 C17 155.8(12)
W1 Ru1 C12 C17 -9.0(13)
C11 C12 C13 C14 0.9(10)
C17 C12 C13 C14 -175.8(9)
Ru1 C12 C13 C14 63.6(6)
C11 C12 C13 C18 178.8(10)
C17 C12 C13 C18 2.0(16)
Ru1 C12 C13 C18 -118.6(11)
C11 C12 C13 Ru1 -62.7(6)
C17 C12 C13 Ru1 120.5(9)
C12 Ru1 C13 C14 -117.6(9)
C11 Ru1 C13 C14 -79.8(6)
C15 Ru1 C13 C14 -39.7(6)
W1 Ru1 C13 C14 136.7(5)
C11 Ru1 C13 C12 37.7(6)
C14 Ru1 C13 C12 117.6(9)
C15 Ru1 C13 C12 77.9(7)
W1 Ru1 C13 C12 -105.7(6)
C12 Ru1 C13 C18 123.8(13)
C11 Ru1 C13 C18 161.6(12)
C14 Ru1 C13 C18 -118.6(12)
C15 Ru1 C13 C18 -158.3(11)
W1 Ru1 C13 C18 18.1(12)
C12 C13 C14 C19 174.6(9)
C18 C13 C14 C19 -3.3(15)
Ru1 C13 C14 C19 -123.2(9)
C12 C13 C14 C15 0.0(10)
C18 C13 C14 C15 -178.0(9)
Ru1 C13 C14 C15 62.1(6)
C12 C13 C14 Ru1 -62.2(6)
C18 C13 C14 Ru1 119.9(10)
C12 Ru1 C14 C13 38.4(6)
C11 Ru1 C14 C13 81.3(6)
C15 Ru1 C14 C13 116.0(8)
W1 Ru1 C14 C13 -92.8(7)
C13 Ru1 C14 C19 121.3(13)
C12 Ru1 C14 C19 159.7(13)
C11 Ru1 C14 C19 -157.4(12)
C15 Ru1 C14 C19 -122.6(14)
W1 Ru1 C14 C19 28.5(15)
C13 Ru1 C14 C15 -116.0(8)
C12 Ru1 C14 C15 -77.7(7)
C11 Ru1 C14 C15 -34.8(6)
W1 Ru1 C14 C15 151.1(6)
C12 C11 C15 C20 -173.5(12)
C16 C11 C15 C20 -0.1(18)
Ru1 C11 C15 C20 125.6(13)
C12 C11 C15 C14 1.5(11)
C16 C11 C15 C14 175.0(9)
Ru1 C11 C15 C14 -59.3(7)
C12 C11 C15 Ru1 60.9(6)
C16 C11 C15 Ru1 -125.7(9)
C13 C14 C15 C11 -0.9(11)
C19 C14 C15 C11 -175.6(9)
Ru1 C14 C15 C11 60.2(7)
C13 C14 C15 C20 174.5(11)
C19 C14 C15 C20 -0.1(16)
Ru1 C14 C15 C20 -124.3(11)
C13 C14 C15 Ru1 -61.1(6)
C19 C14 C15 Ru1 124.2(10)
C13 Ru1 C15 C11 -81.8(7)
C12 Ru1 C15 C11 -38.0(6)
C14 Ru1 C15 C11 -119.2(10)
W1 Ru1 C15 C11 105.9(10)
C13 Ru1 C15 C20 152.8(14)
C12 Ru1 C15 C20 -163.4(14)
C11 Ru1 C15 C20 -125.4(15)
C14 Ru1 C15 C20 115.4(15)
W1 Ru1 C15 C20 -19.5(19)
C13 Ru1 C15 C14 37.4(6)
C12 Ru1 C15 C14 81.2(7)
C11 Ru1 C15 C14 119.2(10)
W1 Ru1 C15 C14 -134.9(8)
C15 C11 C16 C21 -93.2(18)
C12 C11 C16 C21 79.1(18)
Ru1 C11 C16 C21 171.4(14)
C26 Ru2 C22 C23 -118.6(9)
C25 Ru2 C22 C23 -79.4(6)
C24 Ru2 C22 C23 -37.9(6)
W1 Ru2 C22 C23 140.5(5)
C25 Ru2 C22 C26 39.3(6)
C23 Ru2 C22 C26 118.6(9)
C24 Ru2 C22 C26 80.7(7)
W1 Ru2 C22 C26 -100.9(6)
C26 Ru2 C22 C27 119.6(13)
C25 Ru2 C22 C27 158.9(12)
C23 Ru2 C22 C27 -121.8(13)
C24 Ru2 C22 C27 -159.7(12)
W1 Ru2 C22 C27 18.7(13)
C26 C22 C23 C24 -0.7(11)
C27 C22 C23 C24 -176.8(9)
Ru2 C22 C23 C24 61.5(6)
C26 C22 C23 C28 172.9(9)
C27 C22 C23 C28 -3.1(16)
Ru2 C22 C23 C28 -124.9(10)
C26 C22 C23 Ru2 -62.2(7)
C27 C22 C23 Ru2 121.7(10)
C26 Ru2 C23 C22 37.4(6)
C25 Ru2 C23 C22 81.4(7)
C24 Ru2 C23 C22 117.9(8)
W1 Ru2 C23 C22 -93.8(8)
C22 Ru2 C23 C24 -117.9(8)
C26 Ru2 C23 C24 -80.5(7)
C25 Ru2 C23 C24 -36.5(6)
W1 Ru2 C23 C24 148.3(6)
C22 Ru2 C23 C28 118.6(14)
C26 Ru2 C23 C28 156.0(13)
C25 Ru2 C23 C28 -160.0(13)
C24 Ru2 C23 C28 -123.5(14)
W1 Ru2 C23 C28 24.8(16)
C22 C23 C24 C25 0.3(11)
C28 C23 C24 C25 -173.2(9)
Ru2 C23 C24 C25 60.6(7)
C22 C23 C24 C29 175.2(10)
C28 C23 C24 C29 1.8(16)
Ru2 C23 C24 C29 -124.5(10)
C22 C23 C24 Ru2 -60.2(7)
C28 C23 C24 Ru2 126.3(10)
C22 Ru2 C24 C25 -81.0(7)
C26 Ru2 C24 C25 -37.9(7)
C23 Ru2 C24 C25 -118.1(9)
W1 Ru2 C24 C25 102.1(9)
C22 Ru2 C24 C23 37.2(6)
C26 Ru2 C24 C23 80.2(7)
C25 Ru2 C24 C23 118.1(9)
W1 Ru2 C24 C23 -139.8(7)
C22 Ru2 C24 C29 156.7(13)
C26 Ru2 C24 C29 -160.3(13)
C25 Ru2 C24 C29 -122.4(15)
C23 Ru2 C24 C29 119.5(14)
W1 Ru2 C24 C29 -20.3(18)
C23 C24 C25 C26 0.2(11)
C29 C24 C25 C26 -174.6(10)
Ru2 C24 C25 C26 60.5(7)
C23 C24 C25 C30 179.0(9)
C29 C24 C25 C30 4.2(17)
Ru2 C24 C25 C30 -120.7(11)
C23 C24 C25 Ru2 -60.3(6)
C29 C24 C25 Ru2 124.9(11)
C22 Ru2 C25 C24 80.4(7)
C26 Ru2 C25 C24 118.9(9)
C23 Ru2 C25 C24 38.0(6)
W1 Ru2 C25 C24 -145.5(5)
C22 Ru2 C25 C26 -38.5(6)
C23 Ru2 C25 C26 -80.9(7)
C24 Ru2 C25 C26 -118.9(9)
W1 Ru2 C25 C26 95.6(7)
C22 Ru2 C25 C30 -156.2(12)
C26 Ru2 C25 C30 -117.7(13)
C23 Ru2 C25 C30 161.3(12)
C24 Ru2 C25 C30 123.4(14)
W1 Ru2 C25 C30 -22.1(14)
C23 C22 C26 C25 0.9(11)
C27 C22 C26 C25 177.0(9)
Ru2 C22 C26 C25 -62.0(6)
C23 C22 C26 C31 -174.2(11)
C27 C22 C26 C31 1.9(17)
Ru2 C22 C26 C31 122.9(11)
C23 C22 C26 Ru2 62.9(7)
C27 C22 C26 Ru2 -121.0(10)
C24 C25 C26 C22 -0.7(11)
C30 C25 C26 C22 -179.5(9)
Ru2 C25 C26 C22 61.5(6)
C24 C25 C26 C31 174.6(10)
C30 C25 C26 C31 -4.2(17)
Ru2 C25 C26 C31 -123.3(11)
C24 C25 C26 Ru2 -62.1(7)
C30 C25 C26 Ru2 119.1(10)
C25 Ru2 C26 C22 -115.8(8)
C23 Ru2 C26 C22 -36.8(6)
C24 Ru2 C26 C22 -79.9(7)
W1 Ru2 C26 C22 117.6(5)
C22 Ru2 C26 C25 115.8(8)
C23 Ru2 C26 C25 79.0(6)
C24 Ru2 C26 C25 35.9(6)
W1 Ru2 C26 C25 -126.6(5)
C22 Ru2 C26 C31 -123.7(15)
C25 Ru2 C26 C31 120.5(15)
C23 Ru2 C26 C31 -160.5(14)
C24 Ru2 C26 C31 156.4(14)
W1 Ru2 C26 C31 -6.1(15)
C23 C22 C27 C32 91.1(15)
C26 C22 C27 C32 -84.4(16)
Ru2 C22 C27 C32 -175.4(11)
